data_7052056
loop_
_publ_author_name
'Day, Joanna K.'
'Baghurst, Rebecca E.'
'Strevens, Robert R.'
'Light, Mark E.'
'Hursthouse, Michael B.'
'Stengel, Bruno F.'
'Fallis, Ian A.'
'Aldridge, Simon'

_publ_section_title
;
 Influence of ligand backbone flexibility in group 4 metal complexes of
 tetradentate mixed tertiary amine/alkoxide ligands
;
_journal_issue 1
_journal_name_full 'New Journal of Chemistry'
_journal_page_first 135
_journal_paper_doi 10.1039/b608680b
_journal_volume 31
_journal_year 2007
_chemical_formula_sum 'C38 H78 N4 O7 Ti2'
_chemical_formula_weight 798.84
_chemical_name_systematic
;
?
;
_space_group_IT_number 29
_symmetry_cell_setting orthorhombic
_symmetry_space_group_name_Hall 'P 2c -2ac'
_symmetry_space_group_name_H-M 'P c a 21'
_atom_sites_solution_hydrogens geom
_atom_sites_solution_primary direct
_atom_sites_solution_secondary difmap
_audit_creation_method SHELXL-97
_cell_angle_alpha 90.00
_cell_angle_beta 90.00
_cell_angle_gamma 90.00
_cell_formula_units_Z 4
_cell_length_a 19.7850(10)
_cell_length_b 11.7253(4)
_cell_length_c 19.6134(7)
_cell_measurement_temperature 120(2)
_cell_volume 4550.0(3)
_computing_cell_refinement 'DENZO (Otwinowski and MInor, 1997)'
_computing_data_collection 'COLLECT (Hooft, 1998)'
_computing_data_reduction 'DENZO, COLLECT, MAXUS (Mackay et al., 1998)'
_computing_molecular_graphics 'CAMERON (Watkin, et al., 1993)'
_computing_publication_material 'WINGX (Farrugia, 1998)'
_computing_structure_refinement 'SHELXL-97 (Sheldrick, 1997)'
_computing_structure_solution 'SHELXS-97 (Sheldrick, 1990)'
_diffrn_ambient_temperature 120(2)
_diffrn_detector_area_resol_mean '9.091 pixels mm^1^'
_diffrn_measured_fraction_theta_full 0.992
_diffrn_measured_fraction_theta_max 0.992
_diffrn_measurement_device_type 'Bruker Nonius Kappa CCD Area detector'
_diffrn_measurement_method '\f and \w scans to fill the asymmetric unit'
_diffrn_radiation_monochromator graphite
_diffrn_radiation_source 'fine-focus sealed tube'
_diffrn_radiation_type MoK\a
_diffrn_radiation_wavelength 0.71073
_diffrn_reflns_av_R_equivalents 0.0809
_diffrn_reflns_av_sigmaI/netI 0.1077
_diffrn_reflns_limit_h_max 18
_diffrn_reflns_limit_h_min -23
_diffrn_reflns_limit_k_max 13
_diffrn_reflns_limit_k_min -10
_diffrn_reflns_limit_l_max 21
_diffrn_reflns_limit_l_min -23
_diffrn_reflns_number 22572
_diffrn_reflns_theta_full 25.02
_diffrn_reflns_theta_max 25.02
_diffrn_reflns_theta_min 2.92
_exptl_absorpt_coefficient_mu 0.397
_exptl_absorpt_correction_T_max 0.9804
_exptl_absorpt_correction_T_min 0.9149
_exptl_absorpt_correction_type multi-scan
_exptl_absorpt_process_details 'SORTAV (Blessing, 1997)'
_exptl_crystal_density_diffrn 1.166
_exptl_crystal_density_method 'not measured'
_exptl_crystal_F_000 1736
_exptl_crystal_size_max 0.20
_exptl_crystal_size_mid 0.15
_exptl_crystal_size_min 0.05
_refine_diff_density_max 0.618
_refine_diff_density_min -0.314
_refine_diff_density_rms 0.069
_refine_ls_abs_structure_details 'Flack H D (1983), Acta Cryst. A39, 876-881'
_refine_ls_abs_structure_Flack 0.40(3)
_refine_ls_extinction_coef none
_refine_ls_extinction_method none
_refine_ls_goodness_of_fit_ref 1.008
_refine_ls_hydrogen_treatment constr
_refine_ls_matrix_type full
_refine_ls_number_parameters 471
_refine_ls_number_reflns 7502
_refine_ls_number_restraints 9
_refine_ls_restrained_S_all 1.008
_refine_ls_R_factor_all 0.1033
_refine_ls_R_factor_gt 0.0607
_refine_ls_shift/su_max 0.025
_refine_ls_shift/su_mean 0.001
_refine_ls_structure_factor_coef Fsqd
_refine_ls_weighting_details 'calc w=1/[\s^2^(Fo^2^)+(0.0710P)^2^+0.0000P] where P=(Fo^2^+2Fc^2^)/3'
_refine_ls_weighting_scheme calc
_refine_ls_wR_factor_gt 0.1248
_refine_ls_wR_factor_ref 0.1410
_reflns_number_gt 5240
_reflns_number_total 7502
_reflns_threshold_expression >2sigma(I)
_cod_data_source_file b608680b.txt
_cod_data_source_block s92_3
_cod_depositor_comments
;
The following automatic conversions were performed:
'_symmetry_cell_setting' value 'Orthorhombic' changed to 'orthorhombic'
according to '/home/saulius/struct/CIF-dictionaries/cif_core.dic'
dictionary named 'cif_core.dic' version 2.4.1 from
2010-06-29.

'_exptl_absorpt_correction_type' value 'Multi-scan' changed
to 'multi-scan' according to
'/home/saulius/struct/CIF-dictionaries/cif_core.dic' dictionary named
'cif_core.dic' version 2.4.1 from 2010-06-29.

Automatic conversion script
Id: cif_fix_enum 1527 2010-12-29 10:47:43Z saulius 
;
_cod_original_sg_symbol_H-M Pca21
_cod_database_code 7052056

loop_
_symmetry_equiv_pos_as_xyz
'x, y, z'
'-x, -y, z+1/2'
'x+1/2, -y, z'
'-x+1/2, y, z+1/2'

loop_
_atom_site_label
_atom_site_type_symbol
_atom_site_fract_x
_atom_site_fract_y
_atom_site_fract_z
_atom_site_U_iso_or_equiv
_atom_site_adp_type
_atom_site_occupancy
_atom_site_symmetry_multiplicity
_atom_site_calc_flag
_atom_site_refinement_flags
_atom_site_disorder_assembly
_atom_site_disorder_group
Ti1 Ti 0.13567(5) 0.14544(7) 0.19975(5) 0.0240(2) Uani 1 1 d . A .
Ti2 Ti 0.11442(5) 0.36253(7) 0.06939(4) 0.0230(2) Uani 1 1 d . A .
N1 N 0.1668(2) 0.3061(3) 0.2780(2) 0.0218(10) Uani 1 1 d . . .
N2 N 0.2255(2) 0.0608(3) 0.1049(2) 0.0269(11) Uani 1 1 d . . .
N3 N 0.1636(2) 0.2218(3) -0.0080(2) 0.0236(10) Uani 1 1 d . . .
N4 N 0.2039(2) 0.4857(3) 0.1655(2) 0.0270(10) Uani 1 1 d . . .
O1 O 0.06807(18) 0.1549(3) 0.26541(16) 0.0287(9) Uani 1 1 d . . .
O2 O 0.21209(18) 0.0848(3) 0.24148(17) 0.0288(9) Uani 1 1 d . . .
O3 O 0.09167(18) 0.0248(3) 0.16000(18) 0.0355(10) Uani 1 1 d D . .
O4 O 0.04710(18) 0.3263(3) 0.00748(17) 0.0288(9) Uani 1 1 d . . .
O5 O 0.17813(18) 0.4529(3) 0.02754(17) 0.0284(9) Uani 1 1 d . . .
O6 O 0.05891(19) 0.4633(3) 0.11309(19) 0.0330(9) Uani 1 1 d D . .
O7 O 0.13222(17) 0.2572(3) 0.1350(2) 0.0231(8) Uani 1 1 d . . .
C1 C 0.0665(3) 0.2180(5) 0.3270(3) 0.0281(13) Uani 1 1 d . . .
H1 H 0.0374 0.2868 0.3200 0.034 Uiso 1 1 calc R . .
C2 C 0.1381(3) 0.2574(5) 0.3409(3) 0.0261(13) Uani 1 1 d . . .
H2A H 0.1381 0.3156 0.3774 0.031 Uiso 1 1 calc R . .
H2B H 0.1660 0.1921 0.3562 0.031 Uiso 1 1 calc R . .
C3 C 0.0359(3) 0.1464(5) 0.3861(3) 0.0299(13) Uani 1 1 d . . .
C4 C 0.0322(3) 0.2197(5) 0.4500(3) 0.0416(16) Uani 1 1 d . . .
H4A H 0.0060 0.1798 0.4851 0.062 Uiso 1 1 calc R . .
H4B H 0.0102 0.2924 0.4392 0.062 Uiso 1 1 calc R . .
H4C H 0.0780 0.2341 0.4670 0.062 Uiso 1 1 calc R . .
C5 C 0.0766(3) 0.0382(5) 0.4008(3) 0.0402(15) Uani 1 1 d . . .
H5A H 0.0547 -0.0049 0.4375 0.060 Uiso 1 1 calc R . .
H5B H 0.1225 0.0591 0.4149 0.060 Uiso 1 1 calc R . .
H5C H 0.0788 -0.0088 0.3596 0.060 Uiso 1 1 calc R . .
C6 C -0.0358(3) 0.1132(5) 0.3650(3) 0.0427(16) Uani 1 1 d . . .
H6A H -0.0341 0.0685 0.3228 0.064 Uiso 1 1 calc R . .
H6B H -0.0627 0.1822 0.3575 0.064 Uiso 1 1 calc R . .
H6C H -0.0566 0.0674 0.4011 0.064 Uiso 1 1 calc R . .
C7 C 0.2597(3) 0.0032(4) 0.2207(3) 0.0295(13) Uani 1 1 d . . .
H7 H 0.3052 0.0404 0.2203 0.035 Uiso 1 1 calc R . .
C8 C 0.2444(3) -0.0366(4) 0.1486(3) 0.0322(14) Uani 1 1 d . . .
H8A H 0.2846 -0.0751 0.1294 0.039 Uiso 1 1 calc R . .
H8B H 0.2068 -0.0924 0.1497 0.039 Uiso 1 1 calc R . .
C9 C 0.2619(3) -0.0964(4) 0.2732(3) 0.0298(13) Uani 1 1 d . . .
C10 C 0.2806(3) -0.0466(4) 0.3427(3) 0.0369(15) Uani 1 1 d . . .
H10A H 0.2857 -0.1086 0.3758 0.055 Uiso 1 1 calc R . .
H10B H 0.2448 0.0052 0.3580 0.055 Uiso 1 1 calc R . .
H10C H 0.3233 -0.0046 0.3390 0.055 Uiso 1 1 calc R . .
C11 C 0.1936(3) -0.1571(4) 0.2787(3) 0.0394(16) Uani 1 1 d . . .
H11A H 0.1950 -0.2117 0.3165 0.059 Uiso 1 1 calc R . .
H11B H 0.1841 -0.1976 0.2361 0.059 Uiso 1 1 calc R . .
H11C H 0.1580 -0.1008 0.2872 0.059 Uiso 1 1 calc R . .
C12 C 0.3169(3) -0.1823(5) 0.2519(3) 0.0391(15) Uani 1 1 d . . .
H12A H 0.3603 -0.1426 0.2472 0.059 Uiso 1 1 calc R . .
H12B H 0.3046 -0.2170 0.2081 0.059 Uiso 1 1 calc R . .
H12C H 0.3209 -0.2419 0.2867 0.059 Uiso 1 1 calc R . .
C15 C 0.1280(3) 0.4123(4) 0.2612(3) 0.0259(12) Uani 1 1 d . . .
H15A H 0.1078 0.4408 0.3041 0.031 Uiso 1 1 calc R . .
H15B H 0.0903 0.3903 0.2309 0.031 Uiso 1 1 calc R . .
C16 C 0.1651(3) 0.5124(4) 0.2276(3) 0.0268(13) Uani 1 1 d . . .
H16A H 0.1313 0.5716 0.2160 0.032 Uiso 1 1 calc R . .
H16B H 0.1964 0.5458 0.2615 0.032 Uiso 1 1 calc R . .
C17 C 0.2399(3) 0.3269(4) 0.2883(3) 0.0268(12) Uani 1 1 d . . .
H17A H 0.2592 0.2625 0.3145 0.032 Uiso 1 1 calc R . .
H17B H 0.2456 0.3969 0.3160 0.032 Uiso 1 1 calc R . .
C18 C 0.2796(3) 0.3405(5) 0.2217(3) 0.0301(13) Uani 1 1 d . . .
H18A H 0.3280 0.3276 0.2318 0.036 Uiso 1 1 calc R . .
H18B H 0.2650 0.2795 0.1901 0.036 Uiso 1 1 calc R . .
C19 C 0.2730(3) 0.4547(4) 0.1849(3) 0.0300(13) Uani 1 1 d . . .
H19A H 0.2913 0.5153 0.2148 0.036 Uiso 1 1 calc R . .
H19B H 0.3012 0.4524 0.1432 0.036 Uiso 1 1 calc R . .
C20 C 0.1910(3) 0.0219(4) 0.0427(3) 0.0253(12) Uani 1 1 d . . .
H20A H 0.1670 -0.0500 0.0535 0.030 Uiso 1 1 calc R . .
H20B H 0.2259 0.0038 0.0082 0.030 Uiso 1 1 calc R . .
C21 C 0.1405(3) 0.1038(4) 0.0107(3) 0.0264(13) Uani 1 1 d . . .
H21A H 0.1229 0.0674 -0.0313 0.032 Uiso 1 1 calc R . .
H21B H 0.1020 0.1115 0.0426 0.032 Uiso 1 1 calc R . .
C22 C 0.2882(3) 0.1235(4) 0.0862(3) 0.0283(13) Uani 1 1 d . . .
H22A H 0.3165 0.0733 0.0573 0.034 Uiso 1 1 calc R . .
H22B H 0.3140 0.1396 0.1284 0.034 Uiso 1 1 calc R . .
C23 C 0.2769(3) 0.2341(4) 0.0490(3) 0.0298(13) Uani 1 1 d . . .
H23A H 0.3216 0.2679 0.0391 0.036 Uiso 1 1 calc R . .
H23B H 0.2532 0.2868 0.0804 0.036 Uiso 1 1 calc R . .
C24 C 0.2372(3) 0.2300(4) -0.0172(3) 0.0271(13) Uani 1 1 d . . .
H24A H 0.2474 0.2996 -0.0439 0.033 Uiso 1 1 calc R . .
H24B H 0.2527 0.1636 -0.0442 0.033 Uiso 1 1 calc R . .
C25 C 0.0533(3) 0.2680(5) -0.0556(3) 0.0282(13) Uani 1 1 d . . .
H25 H 0.0342 0.1895 -0.0500 0.034 Uiso 1 1 calc R . .
C26 C 0.1281(3) 0.2574(4) -0.0709(3) 0.0266(13) Uani 1 1 d . . .
H26A H 0.1354 0.2002 -0.1073 0.032 Uiso 1 1 calc R . .
H26B H 0.1461 0.3315 -0.0868 0.032 Uiso 1 1 calc R . .
C27 C 0.0127(3) 0.3300(5) -0.1121(3) 0.0300(13) Uani 1 1 d . . .
C28 C 0.0181(3) 0.2619(5) -0.1791(3) 0.0451(17) Uani 1 1 d . . .
H28A H 0.0039 0.1830 -0.1711 0.068 Uiso 1 1 calc R . .
H28B H 0.0650 0.2629 -0.1951 0.068 Uiso 1 1 calc R . .
H28C H -0.0112 0.2966 -0.2136 0.068 Uiso 1 1 calc R . .
C29 C -0.0614(3) 0.3338(5) -0.0912(3) 0.0413(16) Uani 1 1 d . . .
H29A H -0.0664 0.3809 -0.0502 0.062 Uiso 1 1 calc R . .
H29B H -0.0773 0.2563 -0.0816 0.062 Uiso 1 1 calc R . .
H29C H -0.0883 0.3667 -0.1283 0.062 Uiso 1 1 calc R . .
C30 C 0.0380(3) 0.4514(5) -0.1232(3) 0.0440(16) Uani 1 1 d . . .
H30A H 0.0077 0.4912 -0.1548 0.066 Uiso 1 1 calc R . .
H30B H 0.0837 0.4492 -0.1424 0.066 Uiso 1 1 calc R . .
H30C H 0.0388 0.4920 -0.0795 0.066 Uiso 1 1 calc R . .
C31 C 0.2222(3) 0.5417(4) 0.0464(3) 0.0238(12) Uani 1 1 d . . .
H31 H 0.2688 0.5084 0.0481 0.029 Uiso 1 1 calc R . .
C32 C 0.2054(3) 0.5813(4) 0.1181(3) 0.0301(13) Uani 1 1 d . . .
H32A H 0.2396 0.6374 0.1334 0.036 Uiso 1 1 calc R . .
H32B H 0.1608 0.6195 0.1180 0.036 Uiso 1 1 calc R . .
C33 C 0.2234(3) 0.6364(4) -0.0080(3) 0.0291(13) Uani 1 1 d . . .
C34 C 0.2400(3) 0.5819(5) -0.0773(3) 0.0398(15) Uani 1 1 d . . .
H34A H 0.2839 0.5432 -0.0746 0.060 Uiso 1 1 calc R . .
H34B H 0.2419 0.6413 -0.1124 0.060 Uiso 1 1 calc R . .
H34C H 0.2049 0.5264 -0.0891 0.060 Uiso 1 1 calc R . .
C35 C 0.1540(3) 0.6934(5) -0.0133(3) 0.0406(15) Uani 1 1 d . . .
H35A H 0.1190 0.6347 -0.0181 0.061 Uiso 1 1 calc R . .
H35B H 0.1531 0.7438 -0.0532 0.061 Uiso 1 1 calc R . .
H35C H 0.1454 0.7382 0.0280 0.061 Uiso 1 1 calc R . .
C36 C 0.2782(3) 0.7248(4) 0.0086(3) 0.0342(14) Uani 1 1 d . . .
H36A H 0.2655 0.7666 0.0500 0.051 Uiso 1 1 calc R . .
H36B H 0.2826 0.7783 -0.0295 0.051 Uiso 1 1 calc R . .
H36C H 0.3214 0.6859 0.0161 0.051 Uiso 1 1 calc R . .
C13A C 0.0317(3) -0.0417(7) 0.1749(5) 0.046(2) Uiso 0.70 1 d PD A 1
H13A H 0.0214 -0.0413 0.2243 0.055 Uiso 0.70 1 calc PR A 1
H13B H 0.0368 -0.1215 0.1592 0.055 Uiso 0.70 1 calc PR A 1
C14A C -0.0232(4) 0.0215(8) 0.1339(5) 0.061(3) Uiso 0.70 1 d PD A 1
H14A H -0.0289 0.0987 0.1522 0.092 Uiso 0.70 1 calc PR A 1
H14B H -0.0660 -0.0200 0.1374 0.092 Uiso 0.70 1 calc PR A 1
H14C H -0.0095 0.0261 0.0859 0.092 Uiso 0.70 1 calc PR A 1
C13B C 0.0237(5) -0.0199(15) 0.1677(15) 0.046(2) Uiso 0.30 1 d PD A 2
H13C H -0.0083 0.0215 0.1379 0.055 Uiso 0.30 1 calc PR A 2
H13D H 0.0083 -0.0130 0.2156 0.055 Uiso 0.30 1 calc PR A 2
C14B C 0.0291(12) -0.1461(16) 0.1466(12) 0.061(3) Uiso 0.30 1 d PD A 2
H14D H 0.0485 -0.1512 0.1007 0.092 Uiso 0.30 1 calc PR A 2
H14E H -0.0160 -0.1806 0.1467 0.092 Uiso 0.30 1 calc PR A 2
H14F H 0.0583 -0.1867 0.1788 0.092 Uiso 0.30 1 calc PR A 2
C37A C -0.0114(4) 0.4951(14) 0.1219(13) 0.102(4) Uiso 0.48 1 d PD B 3
H37A H -0.0318 0.5115 0.0768 0.122 Uiso 0.48 1 calc PR B 3
H37B H -0.0143 0.5652 0.1499 0.122 Uiso 0.48 1 calc PR B 3
C38A C -0.0511(8) 0.3985(13) 0.1569(8) 0.067(3) Uiso 0.48 1 d PD B 3
H38A H -0.0411 0.3259 0.1344 0.101 Uiso 0.48 1 calc PR B 3
H38B H -0.0997 0.4142 0.1538 0.101 Uiso 0.48 1 calc PR B 3
H38C H -0.0379 0.3939 0.2050 0.101 Uiso 0.48 1 calc PR B 3
C37B C -0.0124(3) 0.4849(12) 0.1020(12) 0.102(4) Uiso 0.52 1 d PD B 4
H37C H -0.0394 0.4304 0.1293 0.122 Uiso 0.52 1 calc PR B 4
H37D H -0.0234 0.4729 0.0533 0.122 Uiso 0.52 1 calc PR B 4
C38B C -0.0308(7) 0.6076(11) 0.1226(8) 0.067(3) Uiso 0.52 1 d PD B 4
H38D H -0.0517 0.6072 0.1679 0.101 Uiso 0.52 1 calc PR B 4
H38E H -0.0627 0.6393 0.0894 0.101 Uiso 0.52 1 calc PR B 4
H38F H 0.0102 0.6544 0.1236 0.101 Uiso 0.52 1 calc PR B 4

loop_
_atom_site_aniso_label
_atom_site_aniso_U_11
_atom_site_aniso_U_22
_atom_site_aniso_U_33
_atom_site_aniso_U_23
_atom_site_aniso_U_13
_atom_site_aniso_U_12
Ti1 0.0311(6) 0.0207(5) 0.0202(5) 0.0010(4) -0.0021(4) -0.0023(4)
Ti2 0.0283(5) 0.0203(5) 0.0204(5) -0.0006(4) 0.0002(4) 0.0020(4)
N1 0.025(3) 0.020(2) 0.020(2) 0.0017(17) -0.0020(19) 0.0011(19)
N2 0.034(3) 0.022(2) 0.025(2) -0.0006(18) -0.004(2) 0.003(2)
N3 0.027(3) 0.021(2) 0.023(3) 0.0031(18) -0.0015(19) -0.0039(19)
N4 0.030(3) 0.022(2) 0.029(3) 0.0013(19) 0.002(2) 0.001(2)
O1 0.033(2) 0.035(2) 0.018(2) 0.0000(16) -0.0015(16) -0.0062(18)
O2 0.042(2) 0.0189(18) 0.025(2) -0.0002(15) -0.0041(17) 0.0058(17)
O3 0.045(3) 0.031(2) 0.030(2) -0.0017(16) -0.0038(18) -0.0125(19)
O4 0.028(2) 0.034(2) 0.025(2) -0.0039(16) -0.0018(15) 0.0050(17)
O5 0.039(2) 0.0202(19) 0.026(2) 0.0001(14) 0.0018(17) -0.0032(16)
O6 0.036(2) 0.036(2) 0.028(2) -0.0036(17) -0.0018(17) 0.0131(19)
O7 0.027(2) 0.0252(18) 0.0173(15) -0.0016(12) 0.0023(15) -0.0015(16)
C1 0.031(4) 0.031(3) 0.023(3) 0.002(2) 0.000(2) 0.008(3)
C2 0.034(3) 0.029(3) 0.015(3) 0.003(2) -0.001(2) 0.006(3)
C3 0.021(3) 0.039(3) 0.029(3) 0.002(3) 0.002(2) -0.003(3)
C4 0.040(4) 0.061(4) 0.023(3) 0.008(3) 0.008(3) -0.006(3)
C5 0.040(4) 0.043(4) 0.037(4) 0.010(3) 0.004(3) -0.004(3)
C6 0.036(4) 0.062(4) 0.030(4) 0.009(3) 0.001(3) -0.017(3)
C7 0.033(3) 0.027(3) 0.029(3) -0.004(2) -0.003(2) 0.008(3)
C8 0.038(4) 0.021(3) 0.038(4) 0.001(2) 0.001(3) 0.009(3)
C9 0.037(4) 0.025(3) 0.028(3) -0.001(2) -0.004(2) 0.003(3)
C10 0.057(4) 0.022(3) 0.032(3) 0.004(2) -0.013(3) 0.008(3)
C11 0.060(5) 0.023(3) 0.035(4) 0.004(2) -0.001(3) 0.008(3)
C12 0.056(4) 0.028(3) 0.033(3) 0.001(2) -0.011(3) 0.012(3)
C15 0.034(3) 0.020(3) 0.023(3) 0.001(2) 0.000(2) -0.002(2)
C16 0.035(3) 0.021(3) 0.025(3) -0.004(2) -0.001(2) 0.002(2)
C17 0.029(3) 0.029(3) 0.022(3) 0.000(2) -0.006(2) -0.001(2)
C18 0.025(3) 0.043(3) 0.023(3) -0.004(2) -0.002(2) 0.004(3)
C19 0.022(3) 0.035(3) 0.032(3) 0.002(2) 0.003(2) -0.008(2)
C20 0.032(3) 0.015(3) 0.028(3) -0.005(2) 0.002(2) -0.005(2)
C21 0.042(4) 0.021(3) 0.016(3) -0.003(2) -0.009(2) -0.001(2)
C22 0.021(3) 0.037(3) 0.026(3) 0.001(2) 0.001(2) -0.002(2)
C23 0.028(3) 0.033(3) 0.028(3) -0.003(2) 0.001(2) -0.003(2)
C24 0.034(4) 0.025(3) 0.022(3) 0.002(2) 0.002(2) 0.004(2)
C25 0.034(4) 0.028(3) 0.022(3) 0.000(2) -0.007(2) 0.000(3)
C26 0.043(4) 0.019(3) 0.018(3) -0.001(2) -0.004(2) 0.005(2)
C27 0.034(4) 0.035(3) 0.022(3) 0.004(2) -0.005(2) 0.002(3)
C28 0.051(4) 0.056(4) 0.028(4) 0.001(3) -0.010(3) -0.004(3)
C29 0.029(4) 0.058(4) 0.037(4) 0.006(3) -0.007(3) 0.002(3)
C30 0.045(4) 0.039(4) 0.048(4) 0.019(3) -0.014(3) -0.002(3)
C31 0.026(3) 0.019(3) 0.027(3) -0.001(2) -0.001(2) -0.006(2)
C32 0.042(4) 0.021(3) 0.027(3) 0.000(2) 0.000(3) -0.001(3)
C33 0.035(4) 0.025(3) 0.028(3) 0.000(2) 0.003(2) -0.004(3)
C34 0.058(4) 0.032(4) 0.029(3) 0.000(2) 0.005(3) -0.009(3)
C35 0.043(4) 0.035(3) 0.044(4) 0.013(3) 0.001(3) -0.001(3)
C36 0.042(4) 0.027(3) 0.033(3) 0.004(2) 0.003(3) -0.006(3)

loop_
_atom_type_symbol
_atom_type_description
_atom_type_scat_dispersion_real
_atom_type_scat_dispersion_imag
_atom_type_scat_source
C C 0.0033 0.0016 'International Tables Vol C Tables 4.2.6.8 and 6.1.1.4'
H H 0.0000 0.0000 'International Tables Vol C Tables 4.2.6.8 and 6.1.1.4'
N N 0.0061 0.0033 'International Tables Vol C Tables 4.2.6.8 and 6.1.1.4'
O O 0.0106 0.0060 'International Tables Vol C Tables 4.2.6.8 and 6.1.1.4'
Ti Ti 0.2776 0.4457 'International Tables Vol C Tables 4.2.6.8 and 6.1.1.4'

loop_
_geom_angle_atom_site_label_1
_geom_angle_atom_site_label_2
_geom_angle_atom_site_label_3
_geom_angle
_geom_angle_site_symmetry_1
_geom_angle_site_symmetry_3
_geom_angle_publ_flag
O7 Ti1 O3 103.87(16) . . ?
O7 Ti1 O1 114.34(16) . . ?
O3 Ti1 O1 89.93(16) . . ?
O7 Ti1 O2 127.63(16) . . ?
O3 Ti1 O2 106.15(16) . . ?
O1 Ti1 O2 107.61(15) . . ?
O7 Ti1 N1 84.01(15) . . ?
O3 Ti1 N1 162.97(16) . . ?
O1 Ti1 N1 73.04(14) . . ?
O2 Ti1 N1 79.52(14) . . ?
O7 Ti2 O6 102.94(17) . . ?
O7 Ti2 O5 125.04(16) . . ?
O6 Ti2 O5 104.41(16) . . ?
O7 Ti2 O4 116.57(16) . . ?
O6 Ti2 O4 91.36(16) . . ?
O5 Ti2 O4 109.42(16) . . ?
O7 Ti2 N3 84.45(15) . . ?
O6 Ti2 N3 165.34(16) . . ?
O5 Ti2 N3 80.75(14) . . ?
O4 Ti2 N3 73.98(15) . . ?
C2 N1 C17 109.0(4) . . ?
C2 N1 C15 108.0(4) . . ?
C17 N1 C15 113.1(4) . . ?
C2 N1 Ti1 97.3(3) . . ?
C17 N1 Ti1 116.6(3) . . ?
C15 N1 Ti1 111.4(3) . . ?
C20 N2 C8 111.0(4) . . ?
C20 N2 C22 109.6(4) . . ?
C8 N2 C22 108.3(4) . . ?
C24 N3 C26 110.3(4) . . ?
C24 N3 C21 113.0(4) . . ?
C26 N3 C21 108.6(4) . . ?
C24 N3 Ti2 115.3(3) . . ?
C26 N3 Ti2 98.0(3) . . ?
C21 N3 Ti2 110.5(3) . . ?
C32 N4 C19 109.8(4) . . ?
C32 N4 C16 111.9(4) . . ?
C19 N4 C16 108.9(4) . . ?
C1 O1 Ti1 129.6(3) . . ?
C7 O2 Ti1 132.7(3) . . ?
C13A O3 Ti1 135.8(5) . . ?
C13B O3 Ti1 132.3(9) . . ?
C25 O4 Ti2 128.4(3) . . ?
C31 O5 Ti2 137.1(3) . . ?
C37B O6 Ti2 128.9(7) . . ?
C37A O6 Ti2 143.0(11) . . ?
Ti2 O7 Ti1 170.7(2) . . ?
O1 C1 C2 106.9(4) . . ?
O1 C1 C3 111.3(4) . . ?
C2 C1 C3 113.3(4) . . ?
N1 C2 C1 109.2(4) . . ?
C4 C3 C6 108.8(5) . . ?
C4 C3 C5 109.7(5) . . ?
C6 C3 C5 109.2(5) . . ?
C4 C3 C1 109.2(4) . . ?
C6 C3 C1 107.3(4) . . ?
C5 C3 C1 112.6(4) . . ?
O2 C7 C8 110.2(4) . . ?
O2 C7 C9 109.7(4) . . ?
C8 C7 C9 113.0(4) . . ?
N2 C8 C7 110.7(4) . . ?
C10 C9 C11 109.1(5) . . ?
C10 C9 C12 108.6(5) . . ?
C11 C9 C12 109.8(4) . . ?
C10 C9 C7 108.1(4) . . ?
C11 C9 C7 111.8(4) . . ?
C12 C9 C7 109.3(4) . . ?
N1 C15 C16 119.1(4) . . ?
N4 C16 C15 116.3(4) . . ?
N1 C17 C18 113.6(4) . . ?
C19 C18 C17 116.8(5) . . ?
N4 C19 C18 114.9(4) . . ?
N2 C20 C21 116.8(4) . . ?
N3 C21 C20 118.9(4) . . ?
N2 C22 C23 114.8(4) . . ?
C22 C23 C24 117.8(5) . . ?
N3 C24 C23 114.0(4) . . ?
O4 C25 C26 107.2(4) . . ?
O4 C25 C27 110.6(4) . . ?
C26 C25 C27 113.8(4) . . ?
N3 C26 C25 108.8(4) . . ?
C29 C27 C30 109.1(5) . . ?
C29 C27 C28 108.1(5) . . ?
C30 C27 C28 109.8(5) . . ?
C29 C27 C25 108.7(4) . . ?
C30 C27 C25 111.8(5) . . ?
C28 C27 C25 109.3(4) . . ?
O5 C31 C32 109.5(4) . . ?
O5 C31 C33 111.1(4) . . ?
C32 C31 C33 115.1(4) . . ?
N4 C32 C31 111.0(4) . . ?
C35 C33 C36 110.7(4) . . ?
C35 C33 C34 108.3(5) . . ?
C36 C33 C34 108.5(5) . . ?
C35 C33 C31 110.4(4) . . ?
C36 C33 C31 110.5(4) . . ?
C34 C33 C31 108.4(4) . . ?
O3 C13A C14A 102.3(6) . . ?
O3 C13B C14B 104.7(13) . . ?
O6 C37A C38A 110.7(10) . . ?
O6 C37B C38B 110.8(9) . . ?

loop_
_geom_bond_atom_site_label_1
_geom_bond_atom_site_label_2
_geom_bond_distance
_geom_bond_site_symmetry_2
_geom_bond_publ_flag
Ti1 O7 1.826(4) . ?
Ti1 O3 1.835(3) . ?
Ti1 O1 1.860(4) . ?
Ti1 O2 1.860(4) . ?
Ti1 N1 2.506(4) . ?
Ti2 O7 1.818(4) . ?
Ti2 O6 1.827(4) . ?
Ti2 O5 1.840(4) . ?
Ti2 O4 1.852(3) . ?
Ti2 N3 2.443(4) . ?
N1 C2 1.474(6) . ?
N1 C17 1.480(6) . ?
N1 C15 1.499(6) . ?
N2 C20 1.470(6) . ?
N2 C8 1.477(6) . ?
N2 C22 1.488(6) . ?
N3 C24 1.472(6) . ?
N3 C26 1.479(6) . ?
N3 C21 1.502(6) . ?
N4 C32 1.456(6) . ?
N4 C19 1.463(6) . ?
N4 C16 1.474(6) . ?
O1 C1 1.418(6) . ?
O2 C7 1.404(6) . ?
O3 C13A 1.449(2) . ?
O3 C13B 1.450(2) . ?
O4 C25 1.419(6) . ?
O5 C31 1.408(6) . ?
O6 C37B 1.449(2) . ?
O6 C37A 1.451(2) . ?
C1 C2 1.516(8) . ?
C1 C3 1.553(7) . ?
C3 C4 1.522(8) . ?
C3 C6 1.529(8) . ?
C3 C5 1.531(8) . ?
C7 C8 1.519(8) . ?
C7 C9 1.556(7) . ?
C9 C10 1.530(7) . ?
C9 C11 1.531(8) . ?
C9 C12 1.542(8) . ?
C15 C16 1.533(7) . ?
C17 C18 1.532(7) . ?
C18 C19 1.528(7) . ?
C20 C21 1.522(7) . ?
C22 C23 1.505(7) . ?
C23 C24 1.518(7) . ?
C25 C26 1.515(7) . ?
C25 C27 1.549(7) . ?
C27 C29 1.523(8) . ?
C27 C30 1.525(7) . ?
C27 C28 1.541(8) . ?
C31 C32 1.519(7) . ?
C31 C33 1.541(7) . ?
C33 C35 1.531(8) . ?
C33 C36 1.535(7) . ?
C33 C34 1.536(8) . ?
C13A C14A 1.542(2) . ?
C13B C14B 1.541(2) . ?
C37A C38A 1.541(2) . ?
C37B C38B 1.538(2) . ?
